data_7044483
loop_
_publ_author_name
'Li, Juanjuan'
'Guo, Lihua'
'Tian, Zhenzhen'
'Tian, Meng'
'zhang, shumiao'
'Xu, Ke'
'Qian, Yuchuan'
'Liu, Zhe'

_publ_section_title
;
 Novel half-sandwich iridium(III) imino-pyridyl complexes showing
 remarkable in vitro anticancer activity
;
_journal_name_full 'Dalton Trans.'
_journal_paper_doi 10.1039/C7DT03265J
_journal_year 2017
_chemical_formula_sum 'C39 H43 Cl F6 Ir N2 P'
_chemical_formula_weight 912.37
_chemical_name_systematic
; 
 ? 
;
_space_group_IT_number 15
_symmetry_cell_setting monoclinic
_symmetry_space_group_name_Hall '-C 2yc'
_symmetry_space_group_name_H-M 'C 1 2/c 1'
_atom_sites_solution_hydrogens geom
_atom_sites_solution_primary direct
_atom_sites_solution_secondary difmap
_audit_creation_method SHELXL-97
_audit_update_record
;
2017-06-25 deposited with the CCDC.
2017-10-16 downloaded from the CCDC.
;
_cell_angle_alpha 90.00
_cell_angle_beta 112.431(3)
_cell_angle_gamma 90.00
_cell_formula_units_Z 8
_cell_length_a 23.899(2)
_cell_length_b 18.6385(17)
_cell_length_c 21.6505(19)
_cell_measurement_reflns_used 4129
_cell_measurement_temperature 298(2)
_cell_measurement_theta_max 20.529
_cell_measurement_theta_min 2.411
_cell_volume 8914.4(14)
_computing_cell_refinement 'Bruker SMART'
_computing_data_collection 'Bruker SMART'
_computing_data_reduction 'Bruker SAINT'
_computing_molecular_graphics 'Bruker SHELXTL'
_computing_publication_material 'Bruker SHELXTL'
_computing_structure_refinement 'SHELXL-97 (Sheldrick, 1997)'
_computing_structure_solution 'SHELXS-97 (Sheldrick, 1990)'
_diffrn_ambient_temperature 298(2)
_diffrn_measured_fraction_theta_full 0.998
_diffrn_measured_fraction_theta_max 0.998
_diffrn_measurement_device_type 'CCD area detector'
_diffrn_measurement_method 'phi and omega scans'
_diffrn_radiation_monochromator graphite
_diffrn_radiation_source 'fine-focus sealed tube'
_diffrn_radiation_type MoK\a
_diffrn_radiation_wavelength 0.71073
_diffrn_reflns_av_R_equivalents 0.0891
_diffrn_reflns_av_unetI/netI 0.1419
_diffrn_reflns_limit_h_max 28
_diffrn_reflns_limit_h_min -23
_diffrn_reflns_limit_k_max 22
_diffrn_reflns_limit_k_min -21
_diffrn_reflns_limit_l_max 20
_diffrn_reflns_limit_l_min -25
_diffrn_reflns_number 21939
_diffrn_reflns_theta_full 25.02
_diffrn_reflns_theta_max 25.02
_diffrn_reflns_theta_min 2.41
_exptl_absorpt_coefficient_mu 3.142
_exptl_absorpt_correction_T_max 0.6333
_exptl_absorpt_correction_T_min 0.3894
_exptl_absorpt_correction_type multi-scan
_exptl_absorpt_process_details sadabs
_exptl_crystal_colour red
_exptl_crystal_density_diffrn 1.360
_exptl_crystal_density_method 'not measured'
_exptl_crystal_description block
_exptl_crystal_F_000 3632
_exptl_crystal_size_max 0.37
_exptl_crystal_size_mid 0.22
_exptl_crystal_size_min 0.16
_platon_squeeze_details
;
;
_refine_diff_density_max 1.594
_refine_diff_density_min -1.312
_refine_diff_density_rms 0.125
_refine_ls_extinction_method none
_refine_ls_goodness_of_fit_ref 1.011
_refine_ls_hydrogen_treatment mixed
_refine_ls_matrix_type full
_refine_ls_number_parameters 514
_refine_ls_number_reflns 7850
_refine_ls_number_restraints 0
_refine_ls_restrained_S_all 1.011
_refine_ls_R_factor_all 0.1190
_refine_ls_R_factor_gt 0.0570
_refine_ls_shift/su_max 0.001
_refine_ls_shift/su_mean 0.000
_refine_ls_structure_factor_coef Fsqd
_refine_ls_weighting_details 'calc w=1/[\s^2^(Fo^2^)+(0.0157P)^2^+0.0000P] where P=(Fo^2^+2Fc^2^)/3'
_refine_ls_weighting_scheme calc
_refine_ls_wR_factor_gt 0.1149
_refine_ls_wR_factor_ref 0.1248
_reflns_number_gt 3825
_reflns_number_total 7850
_reflns_threshold_expression >2sigma(I)
_cod_data_source_file c7dt03265j2.cif
_cod_data_source_block complex_2B
_cod_depositor_comments
;
The following automatic conversions were performed:

'_symmetry_cell_setting' value 'Monoclinic' changed to 'monoclinic'
according to
/home/data/users/saulius/crontab/automatic-downloads/rss-feeds/RSC/lib/dictionaries/cif_core.dic
dictionary named 'cif_core.dic' version 2.4.2 from 2011-04-26.

Automatic conversion script
Id: cif_fix_values 4973 2017-02-22 13:04:09Z antanas 
;
_cod_original_sg_symbol_H-M C2/c
_cod_database_code 7044483

loop_
_symmetry_equiv_pos_as_xyz
'x, y, z'
'-x, y, -z+1/2'
'x+1/2, y+1/2, z'
'-x+1/2, y+1/2, -z+1/2'
'-x, -y, -z'
'x, -y, z-1/2'
'-x+1/2, -y+1/2, -z'
'x+1/2, -y+1/2, z-1/2'

loop_
_atom_site_label
_atom_site_type_symbol
_atom_site_fract_x
_atom_site_fract_y
_atom_site_fract_z
_atom_site_U_iso_or_equiv
_atom_site_adp_type
_atom_site_occupancy
_atom_site_symmetry_multiplicity
_atom_site_calc_flag
_atom_site_refinement_flags
_atom_site_disorder_assembly
_atom_site_disorder_group
Ir1 Ir 0.214595(19) 0.48007(2) 0.552735(16) 0.05821(17) Uani 1 1 d . . .
Cl1 Cl 0.13859(14) 0.38918(14) 0.52396(13) 0.0845(9) Uani 1 1 d . . .
F1 F 0.3475(16) 0.1887(19) 0.8302(14) 0.163(15) Uani 0.52(4) 1 d P A 1
F2 F 0.2543(13) 0.219(2) 0.6836(10) 0.135(11) Uani 0.52(4) 1 d P A 1
F3 F 0.2495(11) 0.2110(18) 0.7846(11) 0.116(10) Uani 0.52(4) 1 d P A 1
F4 F 0.284(2) 0.1232(12) 0.7420(17) 0.166(14) Uani 0.52(4) 1 d P A 1
F5 F 0.3532(12) 0.1960(19) 0.7315(13) 0.141(12) Uani 0.52(4) 1 d P A 1
F6 F 0.3115(17) 0.2858(10) 0.7631(12) 0.120(11) Uani 0.52(4) 1 d P A 1
F1' F 0.3417(17) 0.1349(14) 0.7820(16) 0.134(13) Uani 0.48(4) 1 d P A 2
F2' F 0.254(2) 0.2654(17) 0.7363(16) 0.163(15) Uani 0.48(4) 1 d P A 2
F3' F 0.2512(12) 0.155(2) 0.7662(17) 0.148(15) Uani 0.48(4) 1 d P A 2
F4' F 0.2806(17) 0.1798(16) 0.6831(12) 0.135(12) Uani 0.48(4) 1 d P A 2
F5' F 0.3518(15) 0.250(2) 0.7507(13) 0.144(14) Uani 0.48(4) 1 d P A 2
F6' F 0.3233(18) 0.2249(19) 0.8339(15) 0.154(15) Uani 0.48(4) 1 d P A 2
N1 N 0.2130(4) 0.4783(4) 0.4544(3) 0.062(2) Uani 1 1 d . . .
N2 N 0.2716(4) 0.3934(4) 0.5531(4) 0.063(2) Uani 1 1 d . . .
P1 P 0.3014(2) 0.2034(2) 0.75757(16) 0.0905(11) Uani 1 1 d . . .
C1 C 0.2387(5) 0.4254(5) 0.4399(5) 0.068(3) Uani 1 1 d . . .
H1 H 0.2359 0.4182 0.3963 0.081 Uiso 1 1 calc R . .
C2 C 0.2724(5) 0.3767(5) 0.4924(5) 0.064(3) Uani 1 1 d . . .
C3 C 0.3052(5) 0.3188(6) 0.4831(6) 0.077(3) Uani 1 1 d . . .
H3 H 0.3065 0.3089 0.4416 0.093 Uiso 1 1 calc R . .
C4 C 0.3356(5) 0.2771(6) 0.5381(6) 0.086(4) Uani 1 1 d . . .
H4 H 0.3582 0.2382 0.5338 0.104 Uiso 1 1 calc R . .
C5 C 0.3334(5) 0.2912(6) 0.5975(6) 0.090(4) Uani 1 1 d . . .
H5 H 0.3536 0.2623 0.6343 0.108 Uiso 1 1 calc R . .
C6 C 0.3005(5) 0.3495(6) 0.6032(5) 0.077(3) Uani 1 1 d . . .
H6 H 0.2984 0.3586 0.6445 0.093 Uiso 1 1 calc R . .
C7 C 0.1891(7) 0.5357(5) 0.4024(5) 0.071(3) Uani 1 1 d . . .
C8 C 0.2324(7) 0.5772(6) 0.3919(5) 0.078(4) Uani 1 1 d . . .
C9 C 0.2097(7) 0.6306(6) 0.3428(5) 0.088(4) Uani 1 1 d . . .
H9 H 0.2364 0.6622 0.3350 0.106 Uiso 1 1 calc R . .
C10 C 0.1506(8) 0.6367(6) 0.3074(6) 0.090(4) Uani 1 1 d . . .
H10 H 0.1379 0.6711 0.2738 0.108 Uiso 1 1 calc R . .
C11 C 0.1070(7) 0.5955(7) 0.3173(5) 0.094(4) Uani 1 1 d . . .
H11 H 0.0661 0.6033 0.2921 0.112 Uiso 1 1 calc R . .
C12 C 0.1257(7) 0.5406(6) 0.3670(5) 0.081(4) Uani 1 1 d . . .
C13 C 0.2990(6) 0.5714(6) 0.4304(5) 0.077(3) Uani 1 1 d . . .
H13 H 0.3050 0.5442 0.4712 0.093 Uiso 1 1 calc R . .
C14 C 0.3326(6) 0.6439(6) 0.4521(5) 0.108(4) Uani 1 1 d . . .
H14A H 0.3308 0.6701 0.4132 0.162 Uiso 1 1 calc R . .
H14B H 0.3741 0.6351 0.4802 0.162 Uiso 1 1 calc R . .
H14C H 0.3137 0.6714 0.4763 0.162 Uiso 1 1 calc R . .
C15 C 0.3325(6) 0.5314(6) 0.3928(5) 0.112(4) Uani 1 1 d . . .
H15A H 0.3184 0.4827 0.3849 0.168 Uiso 1 1 calc R . .
H15B H 0.3752 0.5317 0.4191 0.168 Uiso 1 1 calc R . .
H15C H 0.3249 0.5547 0.3508 0.168 Uiso 1 1 calc R . .
C16 C 0.0835(7) 0.4915(7) 0.3795(6) 0.097(4) Uani 1 1 d . . .
H16 H 0.1016 0.4775 0.4266 0.116 Uiso 1 1 calc R . .
C17 C 0.0763(6) 0.4222(6) 0.3373(6) 0.122(5) Uani 1 1 d . . .
H17A H 0.0574 0.4337 0.2907 0.183 Uiso 1 1 calc R . .
H17B H 0.0517 0.3883 0.3489 0.183 Uiso 1 1 calc R . .
H17C H 0.1155 0.4016 0.3462 0.183 Uiso 1 1 calc R . .
C18 C 0.0204(7) 0.5212(8) 0.3668(6) 0.146(6) Uani 1 1 d . . .
H18A H 0.0239 0.5690 0.3845 0.219 Uiso 1 1 calc R . .
H18B H 0.0007 0.4911 0.3884 0.219 Uiso 1 1 calc R . .
H18C H -0.0031 0.5223 0.3196 0.219 Uiso 1 1 calc R . .
C19 C 0.2659(6) 0.5708(5) 0.6096(4) 0.059(3) Uani 1 1 d . . .
C20 C 0.2082(6) 0.5962(5) 0.5693(5) 0.061(3) Uani 1 1 d . . .
C21 C 0.1612(6) 0.5572(5) 0.5839(5) 0.070(3) Uani 1 1 d . . .
C22 C 0.1971(6) 0.5102(5) 0.6401(5) 0.066(3) Uani 1 1 d . . .
C23 C 0.2589(6) 0.5203(5) 0.6554(4) 0.067(3) Uani 1 1 d . . .
C24 C 0.3251(6) 0.5991(5) 0.6161(4) 0.062(3) Uani 1 1 d . . .
C25 C 0.3719(6) 0.5566(6) 0.6127(4) 0.077(3) Uani 1 1 d . . .
H25 H 0.3651 0.5077 0.6049 0.093 Uiso 1 1 calc R . .
C26 C 0.4274(6) 0.5837(6) 0.6205(4) 0.077(3) Uani 1 1 d . . .
H26 H 0.4575 0.5532 0.6188 0.093 Uiso 1 1 calc R . .
C27 C 0.4392(6) 0.6574(6) 0.6310(5) 0.074(3) Uani 1 1 d . . .
C28 C 0.3928(6) 0.7011(6) 0.6344(5) 0.078(3) Uani 1 1 d . . .
H28 H 0.3996 0.7499 0.6428 0.093 Uiso 1 1 calc R . .
C29 C 0.3377(6) 0.6726(5) 0.6255(4) 0.070(3) Uani 1 1 d . . .
H29 H 0.3071 0.7033 0.6257 0.084 Uiso 1 1 calc R . .
C30 C 0.4971(7) 0.6882(7) 0.6362(6) 0.085(4) Uani 1 1 d . . .
C31 C 0.4986(7) 0.7533(7) 0.6029(6) 0.099(4) Uani 1 1 d . . .
H31 H 0.4631 0.7774 0.5780 0.119 Uiso 1 1 calc R . .
C32 C 0.5550(8) 0.7804(8) 0.6086(7) 0.110(5) Uani 1 1 d . . .
H32 H 0.5557 0.8247 0.5892 0.131 Uiso 1 1 calc R . .
C33 C 0.6074(7) 0.7474(8) 0.6397(7) 0.105(4) Uani 1 1 d . . .
H33 H 0.6433 0.7646 0.6380 0.126 Uiso 1 1 calc R . .
C34 C 0.6060(7) 0.6865(8) 0.6745(6) 0.108(4) Uani 1 1 d . . .
H34 H 0.6421 0.6642 0.7008 0.130 Uiso 1 1 calc R . .
C35 C 0.5513(8) 0.6577(7) 0.6711(6) 0.100(4) Uani 1 1 d . . .
H35 H 0.5520 0.6152 0.6939 0.120 Uiso 1 1 calc R . .
C36 C 0.1916(5) 0.6550(5) 0.5157(4) 0.079(3) Uani 1 1 d . . .
H36A H 0.1870 0.6999 0.5349 0.119 Uiso 1 1 calc R . .
H36B H 0.1542 0.6427 0.4799 0.119 Uiso 1 1 calc R . .
H36C H 0.2231 0.6591 0.4986 0.119 Uiso 1 1 calc R . .
C37 C 0.0967(6) 0.5679(6) 0.5542(5) 0.096(4) Uani 1 1 d . . .
H37A H 0.0848 0.6008 0.5810 0.143 Uiso 1 1 calc R . .
H37B H 0.0765 0.5228 0.5518 0.143 Uiso 1 1 calc R . .
H37C H 0.0858 0.5871 0.5100 0.143 Uiso 1 1 calc R . .
C38 C 0.1655(5) 0.4644(5) 0.6753(5) 0.098(4) Uani 1 1 d . . .
H38A H 0.1941 0.4316 0.7052 0.146 Uiso 1 1 calc R . .
H38B H 0.1332 0.4379 0.6427 0.146 Uiso 1 1 calc R . .
H38C H 0.1493 0.4948 0.7001 0.146 Uiso 1 1 calc R . .
C39 C 0.3070(5) 0.4849(5) 0.7121(4) 0.091(4) Uani 1 1 d . . .
H39A H 0.3177 0.5147 0.7511 0.136 Uiso 1 1 calc R . .
H39B H 0.3419 0.4775 0.7013 0.136 Uiso 1 1 calc R . .
H39C H 0.2925 0.4395 0.7209 0.136 Uiso 1 1 calc R . .

loop_
_atom_site_aniso_label
_atom_site_aniso_U_11
_atom_site_aniso_U_22
_atom_site_aniso_U_33
_atom_site_aniso_U_23
_atom_site_aniso_U_13
_atom_site_aniso_U_12
Ir1 0.0914(4) 0.0408(2) 0.0476(2) -0.0035(2) 0.03236(19) -0.0109(3)
Cl1 0.106(3) 0.0570(17) 0.101(2) -0.0170(14) 0.0502(18) -0.0282(16)
F1 0.20(3) 0.15(3) 0.12(2) 0.07(3) 0.041(17) 0.04(2)
F2 0.17(2) 0.14(3) 0.092(13) 0.012(17) 0.053(13) 0.012(17)
F3 0.16(2) 0.12(2) 0.113(15) -0.022(14) 0.099(15) -0.006(16)
F4 0.22(5) 0.108(17) 0.17(2) -0.007(15) 0.07(3) 0.009(19)
F5 0.15(2) 0.14(2) 0.16(2) 0.010(17) 0.095(19) 0.040(19)
F6 0.16(3) 0.085(13) 0.126(15) 0.007(10) 0.066(18) 0.006(14)
F1' 0.17(3) 0.106(18) 0.12(2) 0.019(14) 0.05(2) 0.056(17)
F2' 0.18(4) 0.12(2) 0.16(3) -0.002(18) 0.04(2) 0.06(2)
F3' 0.16(2) 0.14(3) 0.16(3) 0.05(2) 0.079(18) 0.01(2)
F4' 0.19(4) 0.10(2) 0.088(13) -0.013(13) 0.033(18) 0.036(17)
F5' 0.16(3) 0.13(3) 0.131(19) 0.02(2) 0.045(16) -0.02(3)
F6' 0.21(4) 0.14(2) 0.105(18) -0.010(16) 0.06(2) 0.07(2)
N1 0.099(7) 0.047(5) 0.045(4) -0.005(4) 0.032(4) -0.005(5)
N2 0.094(7) 0.037(5) 0.066(5) 0.003(4) 0.040(5) -0.007(4)
P1 0.132(4) 0.081(3) 0.071(2) 0.0094(19) 0.052(2) 0.008(3)
C1 0.102(9) 0.046(7) 0.057(6) -0.012(5) 0.033(6) -0.006(6)
C2 0.084(9) 0.043(6) 0.073(7) -0.006(5) 0.037(6) -0.010(6)
C3 0.092(10) 0.055(7) 0.085(8) -0.013(6) 0.035(7) -0.002(7)
C4 0.098(11) 0.052(8) 0.102(9) -0.013(7) 0.030(8) 0.000(7)
C5 0.103(11) 0.065(9) 0.098(9) 0.011(7) 0.034(8) 0.005(8)
C6 0.106(10) 0.053(7) 0.071(7) 0.006(6) 0.032(7) 0.000(7)
C7 0.118(12) 0.054(8) 0.045(6) -0.016(5) 0.034(7) 0.006(8)
C8 0.129(13) 0.058(8) 0.048(6) -0.005(6) 0.036(8) 0.000(8)
C9 0.140(14) 0.068(9) 0.058(7) -0.006(6) 0.038(8) -0.006(8)
C10 0.141(15) 0.067(9) 0.053(7) 0.000(6) 0.027(8) 0.017(9)
C11 0.133(13) 0.073(9) 0.062(7) -0.006(6) 0.024(8) 0.023(9)
C12 0.119(13) 0.064(9) 0.055(7) -0.010(6) 0.028(8) 0.013(8)
C13 0.126(12) 0.059(7) 0.059(6) -0.010(5) 0.048(7) -0.022(7)
C14 0.159(13) 0.096(10) 0.077(7) 0.003(6) 0.054(7) -0.043(9)
C15 0.152(13) 0.098(10) 0.102(9) -0.020(7) 0.066(9) -0.012(9)
C16 0.118(13) 0.086(10) 0.074(7) -0.009(7) 0.024(8) 0.008(10)
C17 0.113(12) 0.106(12) 0.121(10) -0.007(8) 0.015(8) 0.010(9)
C18 0.140(16) 0.161(15) 0.120(11) -0.005(9) 0.031(9) 0.044(12)
C19 0.091(10) 0.041(6) 0.055(6) -0.011(5) 0.041(6) -0.014(6)
C20 0.089(10) 0.046(6) 0.060(6) -0.016(5) 0.040(6) -0.011(6)
C21 0.095(10) 0.050(7) 0.074(7) -0.024(6) 0.041(7) -0.001(7)
C22 0.103(10) 0.055(7) 0.058(6) -0.013(5) 0.049(6) -0.021(7)
C23 0.106(10) 0.055(6) 0.041(5) -0.004(5) 0.028(6) -0.016(7)
C24 0.093(10) 0.047(7) 0.054(6) -0.011(5) 0.039(6) -0.018(7)
C25 0.106(11) 0.052(7) 0.072(7) -0.012(5) 0.031(7) -0.017(8)
C26 0.093(11) 0.065(8) 0.078(7) -0.008(6) 0.037(7) -0.015(7)
C27 0.092(11) 0.062(8) 0.076(7) -0.008(6) 0.040(7) -0.025(8)
C28 0.096(11) 0.055(8) 0.084(7) -0.013(6) 0.036(7) -0.024(8)
C29 0.094(10) 0.052(7) 0.070(6) -0.012(5) 0.040(6) -0.008(7)
C30 0.094(13) 0.072(10) 0.092(9) -0.012(7) 0.041(8) -0.017(9)
C31 0.097(13) 0.085(10) 0.114(10) -0.008(8) 0.039(8) -0.020(9)
C32 0.106(15) 0.095(11) 0.124(11) -0.004(8) 0.040(10) -0.032(11)
C33 0.094(14) 0.098(12) 0.121(11) -0.005(9) 0.040(10) -0.018(10)
C34 0.094(14) 0.103(12) 0.121(11) -0.013(9) 0.035(9) -0.024(10)
C35 0.102(14) 0.082(10) 0.106(10) -0.008(7) 0.028(9) -0.021(10)
C36 0.122(10) 0.043(6) 0.071(6) -0.011(5) 0.034(6) 0.000(6)
C37 0.110(12) 0.092(9) 0.094(8) -0.019(7) 0.049(8) -0.006(8)
C38 0.135(11) 0.100(10) 0.078(7) -0.004(6) 0.062(7) -0.041(8)
C39 0.134(11) 0.074(8) 0.061(6) 0.010(6) 0.032(6) -0.011(8)

loop_
_atom_type_symbol
_atom_type_description
_atom_type_scat_dispersion_real
_atom_type_scat_dispersion_imag
_atom_type_scat_source
C C 0.0033 0.0016 'International Tables Vol C Tables 4.2.6.8 and 6.1.1.4'
H H 0.0000 0.0000 'International Tables Vol C Tables 4.2.6.8 and 6.1.1.4'
N N 0.0061 0.0033 'International Tables Vol C Tables 4.2.6.8 and 6.1.1.4'
F F 0.0171 0.0103 'International Tables Vol C Tables 4.2.6.8 and 6.1.1.4'
P P 0.1023 0.0942 'International Tables Vol C Tables 4.2.6.8 and 6.1.1.4'
Cl Cl 0.1484 0.1585 'International Tables Vol C Tables 4.2.6.8 and 6.1.1.4'
Ir Ir -1.4442 7.9887 'International Tables Vol C Tables 4.2.6.8 and 6.1.1.4'

loop_
_geom_angle_atom_site_label_1
_geom_angle_atom_site_label_2
_geom_angle_atom_site_label_3
_geom_angle
N2 Ir1 N1 75.9(3)
N2 Ir1 C22 122.4(4)
N1 Ir1 C22 161.7(4)
N2 Ir1 C19 111.6(4)
N1 Ir1 C19 111.8(3)
C22 Ir1 C19 63.8(4)
N2 Ir1 C21 162.0(4)
N1 Ir1 C21 122.0(4)
C22 Ir1 C21 39.7(4)
C19 Ir1 C21 65.5(4)
N2 Ir1 C23 101.3(4)
N1 Ir1 C23 147.2(4)
C22 Ir1 C23 37.4(3)
C19 Ir1 C23 38.0(3)
C21 Ir1 C23 65.0(4)
N2 Ir1 C20 146.5(4)
N1 Ir1 C20 101.7(3)
C22 Ir1 C20 63.5(3)
C19 Ir1 C20 37.4(3)
C21 Ir1 C20 39.0(3)
C23 Ir1 C20 62.5(4)
N2 Ir1 Cl1 83.3(2)
N1 Ir1 Cl1 90.4(2)
C22 Ir1 Cl1 91.8(3)
C19 Ir1 Cl1 155.4(3)
C21 Ir1 Cl1 94.1(3)
C23 Ir1 Cl1 122.1(3)
C20 Ir1 Cl1 130.1(3)
C1 N1 C7 116.8(8)
C1 N1 Ir1 116.0(6)
C7 N1 Ir1 126.9(6)
C6 N2 C2 117.1(9)
C6 N2 Ir1 127.6(7)
C2 N2 Ir1 114.8(6)
F5' P1 F5 41.6(11)
F5' P1 F6 48.8(12)
F5 P1 F6 89.6(13)
F5' P1 F4 133(2)
F5 P1 F4 91.4(19)
F6 P1 F4 171.6(16)
F5' P1 F4' 90.7(16)
F5 P1 F4' 65.2(13)
F6 P1 F4' 109.7(12)
F4 P1 F4' 63.3(13)
F5' P1 F1 85.4(14)
F5 P1 F1 89.8(17)
F6 P1 F1 93.8(15)
F4 P1 F1 94.5(15)
F4' P1 F1 144.7(18)
F5' P1 F2' 93.3(16)
F5 P1 F2' 123.3(16)
F6 P1 F2' 50.5(11)
F4 P1 F2' 123(2)
F4' P1 F2' 89.7(12)
F1 P1 F2' 125.5(19)
F5' P1 F3' 178.8(13)
F5 P1 F3' 139(2)
F6 P1 F3' 131(2)
F4 P1 F3' 47.1(13)
F4' P1 F3' 90.4(19)
F1 P1 F3' 93.4(14)
F2' P1 F3' 87.4(18)
F5' P1 F1' 95.3(18)
F5 P1 F1' 64.9(12)
F6 P1 F1' 136.3(18)
F4 P1 F1' 51.0(10)
F4' P1 F1' 91.8(16)
F1 P1 F1' 53.9(11)
F2' P1 F1' 171.3(18)
F3' P1 F1' 84.0(14)
F5' P1 F3 138.1(19)
F5 P1 F3 179.5(16)
F6 P1 F3 90.2(14)
F4 P1 F3 88.9(14)
F4' P1 F3 115.3(17)
F1 P1 F3 89.7(18)
F2' P1 F3 56.8(12)
F3' P1 F3 41.8(12)
F1' P1 F3 115.0(14)
F5' P1 F6' 89.9(19)
F5 P1 F6' 114.3(18)
F6 P1 F6' 71.9(14)
F4 P1 F6' 115.1(16)
F4' P1 F6' 178.2(14)
F1 P1 F6' 33.7(11)
F2' P1 F6' 91.9(15)
F3' P1 F6' 89(2)
F1' P1 F6' 86.5(12)
F3 P1 F6' 65.2(14)
F5' P1 F2 94.6(11)
F5 P1 F2 90.3(13)
F6 P1 F2 86.0(12)
F4 P1 F2 85.6(15)
F4' P1 F2 35.5(8)
F1 P1 F2 180(2)
F2' P1 F2 54.4(11)
F3' P1 F2 86.7(13)
F1' P1 F2 126.3(18)
F3 P1 F2 90.2(15)
F6' P1 F2 146.1(15)
N1 C1 C2 118.4(9)
N1 C1 H1 120.8
C2 C1 H1 120.8
N2 C2 C3 122.2(9)
N2 C2 C1 114.2(9)
C3 C2 C1 123.6(10)
C4 C3 C2 117.1(10)
C4 C3 H3 121.5
C2 C3 H3 121.5
C5 C4 C3 121.3(11)
C5 C4 H4 119.3
C3 C4 H4 119.3
C4 C5 C6 118.5(11)
C4 C5 H5 120.7
C6 C5 H5 120.7
N2 C6 C5 123.6(10)
N2 C6 H6 118.2
C5 C6 H6 118.2
C8 C7 C12 126.2(11)
C8 C7 N1 115.4(12)
C12 C7 N1 118.3(11)
C7 C8 C9 115.1(13)
C7 C8 C13 125.2(11)
C9 C8 C13 119.6(13)
C10 C9 C8 121.0(13)
C10 C9 H9 119.5
C8 C9 H9 119.5
C9 C10 C11 124.4(13)
C9 C10 H10 117.8
C11 C10 H10 117.8
C10 C11 C12 118.6(13)
C10 C11 H11 120.7
C12 C11 H11 120.7
C7 C12 C11 114.7(13)
C7 C12 C16 122.1(11)
C11 C12 C16 123.2(14)
C8 C13 C15 113.5(9)
C8 C13 C14 115.2(10)
C15 C13 C14 105.7(10)
C8 C13 H13 107.4
C15 C13 H13 107.4
C14 C13 H13 107.4
C13 C14 H14A 109.5
C13 C14 H14B 109.5
H14A C14 H14B 109.5
C13 C14 H14C 109.5
H14A C14 H14C 109.5
H14B C14 H14C 109.5
C13 C15 H15A 109.5
C13 C15 H15B 109.5
H15A C15 H15B 109.5
C13 C15 H15C 109.5
H15A C15 H15C 109.5
H15B C15 H15C 109.5
C12 C16 C18 116.4(12)
C12 C16 C17 109.9(11)
C18 C16 C17 108.4(11)
C12 C16 H16 107.3
C18 C16 H16 107.3
C17 C16 H16 107.3
C16 C17 H17A 109.5
C16 C17 H17B 109.5
H17A C17 H17B 109.5
C16 C17 H17C 109.5
H17A C17 H17C 109.5
H17B C17 H17C 109.5
C16 C18 H18A 109.5
C16 C18 H18B 109.5
H18A C18 H18B 109.5
C16 C18 H18C 109.5
H18A C18 H18C 109.5
H18B C18 H18C 109.5
C20 C19 C23 107.8(10)
C20 C19 C24 128.5(9)
C23 C19 C24 122.5(10)
C20 C19 Ir1 72.7(6)
C23 C19 Ir1 71.9(5)
C24 C19 Ir1 130.6(6)
C19 C20 C21 110.6(10)
C19 C20 C36 128.2(10)
C21 C20 C36 121.2(11)
C19 C20 Ir1 70.0(6)
C21 C20 Ir1 69.9(5)
C36 C20 Ir1 126.2(6)
C37 C21 C20 127.7(11)
C37 C21 C22 129.4(11)
C20 C21 C22 102.6(10)
C37 C21 Ir1 127.1(7)
C20 C21 Ir1 71.1(6)
C22 C21 Ir1 69.0(6)
C23 C22 C21 110.2(9)
C23 C22 C38 129.6(10)
C21 C22 C38 120.1(11)
C23 C22 Ir1 72.7(5)
C21 C22 Ir1 71.3(5)
C38 C22 Ir1 126.2(7)
C22 C23 C19 108.5(9)
C22 C23 C39 123.6(10)
C19 C23 C39 127.8(12)
C22 C23 Ir1 69.9(5)
C19 C23 Ir1 70.1(5)
C39 C23 Ir1 127.6(7)
C25 C24 C29 115.6(11)
C25 C24 C19 123.6(10)
C29 C24 C19 120.8(11)
C26 C25 C24 122.8(11)
C26 C25 H25 118.6
C24 C25 H25 118.6
C25 C26 C27 120.5(11)
C25 C26 H26 119.8
C27 C26 H26 119.8
C28 C27 C26 117.6(11)
C28 C27 C30 120.9(11)
C26 C27 C30 121.5(12)
C29 C28 C27 120.5(11)
C29 C28 H28 119.8
C27 C28 H28 119.8
C28 C29 C24 123.0(11)
C28 C29 H29 118.5
C24 C29 H29 118.5
C35 C30 C31 116.1(13)
C35 C30 C27 123.7(14)
C31 C30 C27 120.2(14)
C32 C31 C30 118.3(13)
C32 C31 H31 120.9
C30 C31 H31 120.9
C33 C32 C31 124.7(15)
C33 C32 H32 117.6
C31 C32 H32 117.6
C32 C33 C34 116.5(15)
C32 C33 H33 121.7
C34 C33 H33 121.7
C33 C34 C35 120.7(14)
C33 C34 H34 119.6
C35 C34 H34 119.6
C30 C35 C34 123.3(14)
C30 C35 H35 118.4
C34 C35 H35 118.4
C20 C36 H36A 109.5
C20 C36 H36B 109.5
H36A C36 H36B 109.5
C20 C36 H36C 109.5
H36A C36 H36C 109.5
H36B C36 H36C 109.5
C21 C37 H37A 109.5
C21 C37 H37B 109.5
H37A C37 H37B 109.5
C21 C37 H37C 109.5
H37A C37 H37C 109.5
H37B C37 H37C 109.5
C22 C38 H38A 109.5
C22 C38 H38B 109.5
H38A C38 H38B 109.5
C22 C38 H38C 109.5
H38A C38 H38C 109.5
H38B C38 H38C 109.5
C23 C39 H39A 109.5
C23 C39 H39B 109.5
H39A C39 H39B 109.5
C23 C39 H39C 109.5
H39A C39 H39C 109.5
H39B C39 H39C 109.5

loop_
_geom_bond_atom_site_label_1
_geom_bond_atom_site_label_2
_geom_bond_distance
Ir1 N2 2.111(8)
Ir1 N1 2.114(6)
Ir1 C22 2.161(8)
Ir1 C19 2.174(9)
Ir1 C21 2.192(10)
Ir1 C23 2.198(8)
Ir1 C20 2.209(9)
Ir1 Cl1 2.386(3)
F1 P1 1.56(3)
F2 P1 1.59(2)
F3 P1 1.566(18)
F4 P1 1.56(2)
F5 P1 1.55(2)
F6 P1 1.552(19)
F1' P1 1.56(2)
F2' P1 1.56(2)
F3' P1 1.56(3)
F4' P1 1.56(2)
F5' P1 1.54(3)
F6' P1 1.58(3)
N1 C1 1.263(11)
N1 C7 1.501(12)
N2 C6 1.323(11)
N2 C2 1.359(10)
C1 C2 1.438(12)
C1 H1 0.9300
C2 C3 1.392(13)
C3 C4 1.375(13)
C3 H3 0.9300
C4 C5 1.334(13)
C4 H4 0.9300
C5 C6 1.374(13)
C5 H5 0.9300
C6 H6 0.9300
C7 C8 1.378(14)
C7 C12 1.414(15)
C8 C9 1.406(14)
C8 C13 1.494(14)
C9 C10 1.330(15)
C9 H9 0.9300
C10 C11 1.375(16)
C10 H10 0.9300
C11 C12 1.428(14)
C11 H11 0.9300
C12 C16 1.462(16)
C13 C15 1.536(13)
C13 C14 1.549(12)
C13 H13 0.9800
C14 H14A 0.9600
C14 H14B 0.9600
C14 H14C 0.9600
C15 H15A 0.9600
C15 H15B 0.9600
C15 H15C 0.9600
C16 C18 1.530(15)
C16 C17 1.554(14)
C16 H16 0.9800
C17 H17A 0.9600
C17 H17B 0.9600
C17 H17C 0.9600
C18 H18A 0.9600
C18 H18B 0.9600
C18 H18C 0.9600
C19 C20 1.404(13)
C19 C23 1.424(12)
C19 C24 1.466(13)
C20 C21 1.468(14)
C20 C36 1.535(12)
C21 C37 1.440(13)
C21 C22 1.479(14)
C22 C23 1.398(13)
C22 C38 1.522(12)
C23 C39 1.478(14)
C24 C25 1.395(14)
C24 C29 1.399(12)
C25 C26 1.369(13)
C25 H25 0.9300
C26 C27 1.403(13)
C26 H26 0.9300
C27 C28 1.400(14)
C27 C30 1.464(15)
C28 C29 1.363(13)
C28 H28 0.9300
C29 H29 0.9300
C30 C35 1.350(15)
C30 C31 1.418(15)
C31 C32 1.398(15)
C31 H31 0.9300
C32 C33 1.326(16)
C32 H32 0.9300
C33 C34 1.369(16)
C33 H33 0.9300
C34 C35 1.389(16)
C34 H34 0.9300
C35 H35 0.9300
C36 H36A 0.9600
C36 H36B 0.9600
C36 H36C 0.9600
C37 H37A 0.9600
C37 H37B 0.9600
C37 H37C 0.9600
C38 H38A 0.9600
C38 H38B 0.9600
C38 H38C 0.9600
C39 H39A 0.9600
C39 H39B 0.9600
C39 H39C 0.9600

loop_
_geom_torsion_atom_site_label_1
_geom_torsion_atom_site_label_2
_geom_torsion_atom_site_label_3
_geom_torsion_atom_site_label_4
_geom_torsion
N2 Ir1 N1 C1 7.7(7)
C22 Ir1 N1 C1 -172.1(11)
C19 Ir1 N1 C1 115.7(8)
C21 Ir1 N1 C1 -170.4(8)
C23 Ir1 N1 C1 96.7(10)
C20 Ir1 N1 C1 153.4(8)
Cl1 Ir1 N1 C1 -75.3(8)
N2 Ir1 N1 C7 -167.0(10)
C22 Ir1 N1 C7 13.2(16)
C19 Ir1 N1 C7 -59.0(10)
C21 Ir1 N1 C7 14.9(11)
C23 Ir1 N1 C7 -78.0(12)
C20 Ir1 N1 C7 -21.3(10)
Cl1 Ir1 N1 C7 110.0(9)
N1 Ir1 N2 C6 -178.6(9)
C22 Ir1 N2 C6 1.3(10)
C19 Ir1 N2 C6 73.2(9)
C21 Ir1 N2 C6 -3.8(17)
C23 Ir1 N2 C6 35.0(9)
C20 Ir1 N2 C6 91.4(10)
Cl1 Ir1 N2 C6 -86.5(8)
N1 Ir1 N2 C2 -7.0(6)
C22 Ir1 N2 C2 172.9(6)
C19 Ir1 N2 C2 -115.2(6)
C21 Ir1 N2 C2 167.8(12)
C23 Ir1 N2 C2 -153.5(7)
C20 Ir1 N2 C2 -97.0(8)
Cl1 Ir1 N2 C2 85.0(6)
C7 N1 C1 C2 168.0(9)
Ir1 N1 C1 C2 -7.2(13)
C6 N2 C2 C3 -4.3(14)
Ir1 N2 C2 C3 -176.8(8)
C6 N2 C2 C1 178.3(9)
Ir1 N2 C2 C1 5.8(10)
N1 C1 C2 N2 1.0(14)
N1 C1 C2 C3 -176.4(10)
N2 C2 C3 C4 2.3(16)
C1 C2 C3 C4 179.5(10)
C2 C3 C4 C5 0.4(17)
C3 C4 C5 C6 -0.9(18)
C2 N2 C6 C5 3.8(16)
Ir1 N2 C6 C5 175.2(9)
C4 C5 C6 N2 -1.3(18)
C1 N1 C7 C8 -70.8(12)
Ir1 N1 C7 C8 103.8(9)
C1 N1 C7 C12 106.4(11)
Ir1 N1 C7 C12 -78.9(10)
C12 C7 C8 C9 2.7(14)
N1 C7 C8 C9 179.7(8)
C12 C7 C8 C13 179.4(9)
N1 C7 C8 C13 -3.6(13)
C7 C8 C9 C10 -3.5(15)
C13 C8 C9 C10 179.6(10)
C8 C9 C10 C11 3.6(18)
C9 C10 C11 C12 -2.4(18)
C8 C7 C12 C11 -1.7(14)
N1 C7 C12 C11 -178.6(8)
C8 C7 C12 C16 176.7(10)
N1 C7 C12 C16 -0.2(14)
C10 C11 C12 C7 1.3(14)
C10 C11 C12 C16 -177.0(10)
C7 C8 C13 C15 102.4(11)
C9 C8 C13 C15 -80.9(12)
C7 C8 C13 C14 -135.6(10)
C9 C8 C13 C14 41.0(12)
C7 C12 C16 C18 150.7(9)
C11 C12 C16 C18 -31.1(15)
C7 C12 C16 C17 -85.7(12)
C11 C12 C16 C17 92.6(13)
N2 Ir1 C19 C20 163.5(5)
N1 Ir1 C19 C20 80.6(6)
C22 Ir1 C19 C20 -79.9(6)
C21 Ir1 C19 C20 -35.8(6)
C23 Ir1 C19 C20 -116.0(9)
Cl1 Ir1 C19 C20 -72.1(9)
N2 Ir1 C19 C23 -80.5(7)
N1 Ir1 C19 C23 -163.4(6)
C22 Ir1 C19 C23 36.1(6)
C21 Ir1 C19 C23 80.2(7)
C20 Ir1 C19 C23 116.0(9)
Cl1 Ir1 C19 C23 43.9(12)
N2 Ir1 C19 C24 37.2(10)
N1 Ir1 C19 C24 -45.7(10)
C22 Ir1 C19 C24 153.8(11)
C21 Ir1 C19 C24 -162.1(11)
C23 Ir1 C19 C24 117.7(13)
C20 Ir1 C19 C24 -126.3(12)
Cl1 Ir1 C19 C24 161.6(6)
C23 C19 C20 C21 -5.6(10)
C24 C19 C20 C21 -173.3(8)
Ir1 C19 C20 C21 58.2(6)
C23 C19 C20 C36 175.4(8)
C24 C19 C20 C36 7.7(15)
Ir1 C19 C20 C36 -120.8(9)
C23 C19 C20 Ir1 -63.8(6)
C24 C19 C20 Ir1 128.5(9)
N2 Ir1 C20 C19 -28.6(8)
N1 Ir1 C20 C19 -110.7(5)
C22 Ir1 C20 C19 80.8(6)
C21 Ir1 C20 C19 122.1(8)
C23 Ir1 C20 C19 38.6(6)
Cl1 Ir1 C20 C19 148.7(5)
N2 Ir1 C20 C21 -150.7(6)
N1 Ir1 C20 C21 127.2(6)
C22 Ir1 C20 C21 -41.3(6)
C19 Ir1 C20 C21 -122.1(8)
C23 Ir1 C20 C21 -83.5(7)
Cl1 Ir1 C20 C21 26.6(7)
N2 Ir1 C20 C36 94.8(11)
N1 Ir1 C20 C36 12.7(10)
C22 Ir1 C20 C36 -155.9(12)
C19 Ir1 C20 C36 123.3(12)
C21 Ir1 C20 C36 -114.5(13)
C23 Ir1 C20 C36 162.0(12)
Cl1 Ir1 C20 C36 -87.9(10)
C19 C20 C21 C37 179.0(9)
C36 C20 C21 C37 -1.9(14)
Ir1 C20 C21 C37 -122.8(10)
C19 C20 C21 C22 4.1(9)
C36 C20 C21 C22 -176.8(7)
Ir1 C20 C21 C22 62.3(6)
C19 C20 C21 Ir1 -58.2(6)
C36 C20 C21 Ir1 120.9(8)
N2 Ir1 C21 C37 -117.4(13)
N1 Ir1 C21 C37 56.6(11)
C22 Ir1 C21 C37 -124.2(13)
C19 Ir1 C21 C37 157.9(11)
C23 Ir1 C21 C37 -160.1(11)
C20 Ir1 C21 C37 123.5(13)
Cl1 Ir1 C21 C37 -36.4(10)
N2 Ir1 C21 C20 119.0(12)
N1 Ir1 C21 C20 -66.9(7)
C22 Ir1 C21 C20 112.3(9)
C19 Ir1 C21 C20 34.4(5)
C23 Ir1 C21 C20 76.4(6)
Cl1 Ir1 C21 C20 -159.9(6)
N2 Ir1 C21 C22 6.8(16)
N1 Ir1 C21 C22 -179.2(6)
C19 Ir1 C21 C22 -77.9(6)
C23 Ir1 C21 C22 -35.8(6)
C20 Ir1 C21 C22 -112.3(9)
Cl1 Ir1 C21 C22 87.8(6)
C37 C21 C22 C23 -175.9(9)
C20 C21 C22 C23 -1.1(10)
Ir1 C21 C22 C23 62.7(7)
C37 C21 C22 C38 -0.2(15)
C20 C21 C22 C38 174.6(8)
Ir1 C21 C22 C38 -121.6(8)
C37 C21 C22 Ir1 121.4(10)
C20 C21 C22 Ir1 -63.8(6)
N2 Ir1 C22 C23 63.4(7)
N1 Ir1 C22 C23 -116.9(12)
C19 Ir1 C22 C23 -36.7(6)
C21 Ir1 C22 C23 -119.1(9)
C20 Ir1 C22 C23 -78.5(7)
Cl1 Ir1 C22 C23 146.6(6)
N2 Ir1 C22 C21 -177.5(6)
N1 Ir1 C22 C21 2.2(15)
C19 Ir1 C22 C21 82.4(7)
C23 Ir1 C22 C21 119.1(9)
C20 Ir1 C22 C21 40.6(6)
Cl1 Ir1 C22 C21 -94.3(6)
N2 Ir1 C22 C38 -63.4(12)
N1 Ir1 C22 C38 116.3(12)
C19 Ir1 C22 C38 -163.5(12)
C21 Ir1 C22 C38 114.1(14)
C23 Ir1 C22 C38 -126.8(14)
C20 Ir1 C22 C38 154.6(12)
Cl1 Ir1 C22 C38 19.8(10)
C21 C22 C23 C19 -2.2(11)
C38 C22 C23 C19 -177.4(9)
Ir1 C22 C23 C19 59.6(6)
C21 C22 C23 C39 175.8(9)
C38 C22 C23 C39 0.6(16)
Ir1 C22 C23 C39 -122.4(9)
C21 C22 C23 Ir1 -61.8(6)
C38 C22 C23 Ir1 123.0(10)
C20 C19 C23 C22 4.8(10)
C24 C19 C23 C22 173.4(8)
Ir1 C19 C23 C22 -59.5(7)
C20 C19 C23 C39 -173.1(9)
C24 C19 C23 C39 -4.5(15)
Ir1 C19 C23 C39 122.6(10)
C20 C19 C23 Ir1 64.3(6)
C24 C19 C23 Ir1 -127.1(9)
N2 Ir1 C23 C22 -129.7(6)
N1 Ir1 C23 C22 148.9(7)
C19 Ir1 C23 C22 119.6(9)
C21 Ir1 C23 C22 38.0(6)
C20 Ir1 C23 C22 81.6(7)
Cl1 Ir1 C23 C22 -40.5(7)
N2 Ir1 C23 C19 110.8(7)
N1 Ir1 C23 C19 29.4(11)
C22 Ir1 C23 C19 -119.6(9)
C21 Ir1 C23 C19 -81.5(7)
C20 Ir1 C23 C19 -38.0(6)
Cl1 Ir1 C23 C19 -160.1(6)
N2 Ir1 C23 C39 -12.2(11)
N1 Ir1 C23 C39 -93.6(11)
C22 Ir1 C23 C39 117.5(13)
C19 Ir1 C23 C39 -122.9(14)
C21 Ir1 C23 C39 155.5(12)
C20 Ir1 C23 C39 -160.9(12)
Cl1 Ir1 C23 C39 77.0(11)
C20 C19 C24 C25 -131.6(10)
C23 C19 C24 C25 62.3(12)
Ir1 C19 C24 C25 -31.2(14)
C20 C19 C24 C29 47.6(13)
C23 C19 C24 C29 -118.5(10)
Ir1 C19 C24 C29 148.0(8)
C29 C24 C25 C26 2.3(14)
C19 C24 C25 C26 -178.4(9)
C24 C25 C26 C27 -1.4(15)
C25 C26 C27 C28 1.2(14)
C25 C26 C27 C30 -177.0(10)
C26 C27 C28 C29 -2.2(15)
C30 C27 C28 C29 176.0(9)
C27 C28 C29 C24 3.4(15)
C25 C24 C29 C28 -3.3(13)
C19 C24 C29 C28 177.4(9)
C28 C27 C30 C35 139.2(12)
C26 C27 C30 C35 -42.7(16)
C28 C27 C30 C31 -41.6(15)
C26 C27 C30 C31 136.5(11)
C35 C30 C31 C32 0.1(17)
C27 C30 C31 C32 -179.3(10)
C30 C31 C32 C33 4(2)
C31 C32 C33 C34 -7(2)
C32 C33 C34 C35 6(2)
C31 C30 C35 C34 -0.8(18)
C27 C30 C35 C34 178.6(11)
C33 C34 C35 C30 -3(2)

loop_
_platon_squeeze_void_nr
_platon_squeeze_void_average_x
_platon_squeeze_void_average_y
_platon_squeeze_void_average_z
_platon_squeeze_void_volume
_platon_squeeze_void_count_electrons
1 0.000 0.000 -0.005 872.6 35.0
2 0.500 0.500 0.627 872.6 35.0
3 0.500 0.213 0.250 9.8 0.1
4 0.000 0.286 0.750 9.9 0.5
5 0.000 0.713 0.250 9.8 0.1
6 0.500 0.786 0.750 9.9 0.5
